data_2010876
loop_
_publ_author_name
'Bryan, Jeffrey C.'
'Burnett, Michael N.'
'Sachleben, Richard A.'

_publ_section_title
;
 1,3,5-Tris(chloromethyl)benzene
;
_journal_issue 4
_journal_name_full 'Acta Crystallographica Section C'
_journal_page_first e167
_journal_page_last e167
_journal_paper_doi 10.1107/S0108270100003875
_journal_volume 56
_journal_year 2000
_chemical_formula_moiety 'C9 H9 Cl3'
_chemical_formula_sum 'C9 H9 Cl3'
_chemical_formula_weight 223.51
_chemical_name_common 1,3,5-Tri(chloromethyl)benzene
_space_group_IT_number 2
_symmetry_cell_setting triclinic
_symmetry_space_group_name_Hall '-P 1'
_symmetry_space_group_name_H-M 'P -1'
_cell_angle_alpha 87.537(8)
_cell_angle_beta 86.992(10)
_cell_angle_gamma 87.873(8)
_cell_formula_units_Z 4
_cell_length_a 8.7124(12)
_cell_length_b 9.0659(5)
_cell_length_c 12.7901(15)
_cell_measurement_reflns_used 25
_cell_measurement_temperature 163(2)
_cell_measurement_theta_max 14.9
_cell_measurement_theta_min 10.4
_cell_volume 1007.30(19)
_computing_cell_refinement 'CAD-4-PC (Nonius, 1993)'
_computing_data_collection 'CAD-4-PC (Nonius, 1993)'
_computing_data_reduction 'XCAD4 (Harms, 1995)'
_computing_molecular_graphics 'SHELXTL (Siemens, 1994)'
_computing_publication_material 'SHELXTL (Siemens, 1994)'
_computing_structure_refinement 'SHELXL97 (Sheldrick, 1997)'
_computing_structure_solution 'SHELXS86 (Sheldrick, 1990)'
_diffrn_ambient_temperature 163(2)
_diffrn_measured_fraction_theta_full 1.000
_diffrn_measured_fraction_theta_max 1.000
_diffrn_measurement_device 'Nonius CAD-4'
_diffrn_measurement_method \w-\q
_diffrn_radiation_monochromator graphite
_diffrn_radiation_source 'fine-focus sealed tube'
_diffrn_radiation_type MoK\a
_diffrn_radiation_wavelength .71073
_diffrn_reflns_av_R_equivalents .025
_diffrn_reflns_av_sigmaI/netI .038
_diffrn_reflns_limit_h_max 10
_diffrn_reflns_limit_h_min -9
_diffrn_reflns_limit_k_max 11
_diffrn_reflns_limit_k_min -11
_diffrn_reflns_limit_l_max 15
_diffrn_reflns_limit_l_min -15
_diffrn_reflns_number 6800
_diffrn_reflns_theta_full 25.97
_diffrn_reflns_theta_max 26.0
_diffrn_reflns_theta_min 2.2
_diffrn_standards_decay_% 1
_diffrn_standards_interval_time 120
_diffrn_standards_number 3
_exptl_absorpt_coefficient_mu .85
_exptl_absorpt_correction_T_max .809
_exptl_absorpt_correction_T_min .722
_exptl_absorpt_correction_type '\y scan'
_exptl_absorpt_process_details 'Siemens, 1994'
_exptl_crystal_colour colourless
_exptl_crystal_density_diffrn 1.474
_exptl_crystal_density_meas ?
_exptl_crystal_description fragment
_exptl_crystal_F_000 456
_exptl_crystal_size_max .30
_exptl_crystal_size_mid .30
_exptl_crystal_size_min .25
_refine_diff_density_max .310
_refine_diff_density_min -.336
_refine_ls_extinction_method none
_refine_ls_goodness_of_fit_ref 1.041
_refine_ls_hydrogen_treatment constr
_refine_ls_matrix_type full
_refine_ls_number_parameters 217
_refine_ls_number_reflns 3943
_refine_ls_number_restraints 0
_refine_ls_restrained_S_all 1.041
_refine_ls_R_factor_all .052
_refine_ls_R_factor_gt .032
_refine_ls_shift/su_max .001
_refine_ls_shift/su_mean .000
_refine_ls_structure_factor_coef Fsqd
_refine_ls_weighting_details 'w = 1/[\s^2^(Fo^2^)+(0.0424P)^2^+0.2112P] where P = (Fo^2^+2Fc^2^)/3'
_refine_ls_weighting_scheme calc
_refine_ls_wR_factor_ref .088
_reflns_number_gt 3047
_reflns_number_total 3943
_reflns_threshold_expression I>2\s(I)
_cod_data_source_file qb0195.cif
_cod_data_source_block I
_cod_depositor_comments
;
 Marking atoms 'CG1' and 'C2' as dummy atoms.

 Antanas Vaitkus,
 2017-02-19

The following automatic conversions were performed:
'_symmetry_cell_setting' value 'Triclinic' changed to 'triclinic'
according to '/home/saulius/struct/CIF-dictionaries/cif_core.dic'
dictionary named 'cif_core.dic' version 2.4.1 from 2010-06-29.

Automatic conversion script
Id: cif_fix_enum 1527 2010-12-29 10:47:43Z saulius 

The following automatic conversions were performed:

'_symmetry_cell_setting' value 'Triclinic' changed to 'triclinic'
according to /home/saulius/struct/CIF-dictionaries/cif_core.dic
dictionary named 'cif_core.dic' version 2.4.1 from 2010-06-29.

Automatic conversion script
Id: cif_fix_values 1715 2011-07-08 13:25:40Z adriana 

The following automatic conversions were performed:

'_exptl_crystal_density_meas' value 'not measured' was changed to '?'
- the value is perceived as not measured.

Automatic conversion script
Id: cif_fix_values 3008 2015-01-20 13:52:24Z robertas 
;
_cod_original_cell_volume 1007.3(2)
_cod_database_code 2010876

loop_
_symmetry_equiv_pos_as_xyz
'x, y, z'
'-x, -y, -z'

loop_
_atom_site_label
_atom_site_fract_x
_atom_site_fract_y
_atom_site_fract_z
_atom_site_U_iso_or_equiv
_atom_site_adp_type
_atom_site_calc_flag
_atom_site_refinement_flags
_atom_site_occupancy
_atom_site_disorder_assembly
_atom_site_disorder_group
_atom_site_type_symbol
CG1 .7709 .9148 .9931 . . dum . . . . .
CG2 .4017 .6487 .4130 . . dum . . . . .
Cl1 .70846(6) 1.22898(6) 1.19291(5) .04240(15) Uani d . 1 . . Cl
Cl2 .76314(8) .96538(7) .68983(5) .05327(18) Uani d . 1 . . Cl
Cl3 .99777(7) .60395(7) 1.14646(5) .05110(18) Uani d . 1 . . Cl
C1 .6838(2) 1.0217(2) 1.04751(16) .0300(4) Uani d . 1 . . C
C2 .7504(2) 1.0557(2) .94906(16) .0307(4) Uani d . 1 . . C
H2 .7370 1.1526 .9189 .037 Uiso calc R 1 . . H
C3 .8365(2) .9498(2) .89384(16) .0287(4) Uani d . 1 . . C
C4 .8578(2) .8088(2) .93919(16) .0284(4) Uani d . 1 . . C
H4 .9179 .7364 .9023 .034 Uiso calc R 1 . . H
C5 .7921(2) .7730(2) 1.03801(16) .0285(4) Uani d . 1 . . C
C6 .7045(2) .8797(2) 1.09119(16) .0307(4) Uani d . 1 . . C
H6 .6580 .8554 1.1583 .037 Uiso calc R 1 . . H
C7 .5904(2) 1.1365(3) 1.10597(19) .0413(6) Uani d . 1 . . C
H7A .5048 1.0892 1.1471 .050 Uiso calc R 1 . . H
H7B .5457 1.2098 1.0555 .050 Uiso calc R 1 . . H
C8 .9036(3) .9864(3) .78633(18) .0405(5) Uani d . 1 . . C
H8A .9943 .9203 .7712 .049 Uiso calc R 1 . . H
H8B .9380 1.0895 .7827 .049 Uiso calc R 1 . . H
C9 .8161(2) .6214(2) 1.08663(19) .0381(5) Uani d . 1 . . C
H9A .8125 .5473 1.0322 .046 Uiso calc R 1 . . H
H9B .7324 .6016 1.1402 .046 Uiso calc R 1 . . H
Cl4 .78510(8) .85386(8) .37208(5) .05551(19) Uani d . 1 . . Cl
Cl5 .06273(6) .64646(6) .62442(4) .03996(15) Uani d . 1 . . Cl
Cl6 .40637(6) .52473(6) .12134(4) .03606(14) Uani d . 1 . . Cl
C11 .5510(2) .6791(2) .43654(15) .0273(4) Uani d . 1 . . C
C12 .4263(2) .7430(2) .49244(15) .0294(4) Uani d . 1 . . C
H12 .4434 .8075 .5469 .035 Uiso calc R 1 . . H
C13 .2770(2) .7131(2) .46929(15) .0276(4) Uani d . 1 . . C
C14 .2535(2) .6201(2) .38843(16) .0281(4) Uani d . 1 . . C
H14 .1515 .6020 .3707 .034 Uiso calc R 1 . . H
C15 .3768(2) .5532(2) .33302(15) .0259(4) Uani d . 1 . . C
C16 .5258(2) .5834(2) .35807(15) .0267(4) Uani d . 1 . . C
H16 .6110 .5379 .3210 .032 Uiso calc R 1 . . H
C17 .7125(2) .7122(2) .46102(17) .0347(5) Uani d . 1 . . C
H17A .7789 .6216 .4551 .042 Uiso calc R 1 . . H
H17B .7141 .7448 .5338 .042 Uiso calc R 1 . . H
C18 .1429(3) .7802(2) .53021(19) .0381(5) Uani d . 1 . . C
H18A .0633 .8153 .4817 .046 Uiso calc R 1 . . H
H18B .1765 .8663 .5671 .046 Uiso calc R 1 . . H
C19 .3500(2) .4480(2) .24951(16) .0308(4) Uani d . 1 . . C
H19A .2397 .4250 .2517 .037 Uiso calc R 1 . . H
H19B .4097 .3547 .2630 .037 Uiso calc R 1 . . H

loop_
_atom_site_aniso_label
_atom_site_aniso_U_11
_atom_site_aniso_U_22
_atom_site_aniso_U_33
_atom_site_aniso_U_12
_atom_site_aniso_U_13
_atom_site_aniso_U_23
Cl1 .0360(3) .0463(3) .0466(3) .0067(2) -.0108(2) -.0194(3)
Cl2 .0716(4) .0566(4) .0310(3) -.0024(3) -.0043(3) .0066(3)
Cl3 .0445(3) .0404(3) .0701(4) .0031(2) -.0273(3) .0045(3)
C1 .0199(9) .0382(11) .0328(11) .0010(8) -.0039(8) -.0104(9)
C2 .0257(10) .0291(10) .0374(11) -.0008(8) -.0031(9) .0000(9)
C3 .0231(10) .0349(11) .0280(10) -.0046(8) .0007(8) -.0006(8)
C4 .0206(9) .0307(10) .0341(11) .0005(8) -.0005(8) -.0062(8)
C5 .0213(9) .0324(10) .0322(11) -.0031(8) -.0059(8) .0019(8)
C6 .0209(10) .0475(12) .0239(10) -.0037(9) -.0015(8) -.0026(9)
C7 .0257(11) .0541(14) .0459(14) .0055(10) -.0059(10) -.0225(11)
C8 .0390(12) .0450(13) .0363(12) -.0047(10) .0081(10) .0024(10)
C9 .0282(11) .0393(12) .0467(13) -.0053(9) -.0074(10) .0098(10)
Cl4 .0556(4) .0688(4) .0441(3) -.0393(3) -.0075(3) .0128(3)
Cl5 .0300(3) .0498(3) .0399(3) -.0083(2) .0105(2) -.0096(2)
Cl6 .0323(3) .0493(3) .0265(3) -.0026(2) .0009(2) -.0015(2)
C11 .0235(10) .0327(10) .0251(10) -.0049(8) -.0016(8) .0077(8)
C12 .0338(11) .0287(10) .0257(10) -.0041(8) -.0010(8) .0008(8)
C13 .0250(10) .0269(10) .0301(11) -.0010(8) .0034(8) .0034(8)
C14 .0211(9) .0323(10) .0306(11) -.0037(8) -.0006(8) .0032(8)
C15 .0255(10) .0278(10) .0239(10) -.0034(8) .0009(8) .0039(8)
C16 .0222(9) .0314(10) .0255(10) -.0009(8) .0040(8) .0045(8)
C17 .0285(11) .0425(12) .0332(11) -.0098(9) -.0033(9) .0049(9)
C18 .0326(11) .0372(12) .0432(13) .0008(9) .0095(10) -.0021(10)
C19 .0275(10) .0356(11) .0290(10) -.0048(8) .0024(8) .0002(9)

loop_
_atom_type_symbol
_atom_type_description
_atom_type_scat_dispersion_real
_atom_type_scat_dispersion_imag
_atom_type_scat_source
C C .0033 .0016 'International Tables Vol C Tables 4.2.6.8 and 6.1.1.4'
H H .0000 .0000 'International Tables Vol C Tables 4.2.6.8 and 6.1.1.4'
Cl Cl .1484 .1585 'International Tables Vol C Tables 4.2.6.8 and 6.1.1.4'

loop_
_geom_angle_atom_site_label_1
_geom_angle_atom_site_label_2
_geom_angle_atom_site_label_3
_geom_angle
C2 C1 C6 119.20(19)
C2 C1 C7 120.3(2)
C6 C1 C7 120.5(2)
C1 C2 C3 120.84(19)
C1 C2 H2 119.6
C3 C2 H2 119.6
C2 C3 C4 119.28(19)
C2 C3 C8 120.34(19)
C4 C3 C8 120.37(19)
C5 C4 C3 120.59(19)
C5 C4 H4 119.7
C3 C4 H4 119.7
C6 C5 C4 119.22(19)
C6 C5 C9 120.4(2)
C4 C5 C9 120.36(19)
C5 C6 C1 120.86(19)
C5 C6 H6 119.6
C1 C6 H6 119.6
C1 C7 Cl1 110.59(14)
C1 C7 H7A 109.5
Cl1 C7 H7A 109.5
C1 C7 H7B 109.5
Cl1 C7 H7B 109.5
H7A C7 H7B 108.1
C3 C8 Cl2 110.50(15)
C3 C8 H8A 109.5
Cl2 C8 H8A 109.5
C3 C8 H8B 109.5
Cl2 C8 H8B 109.5
H8A C8 H8B 108.1
C5 C9 Cl3 110.81(14)
C5 C9 H9A 109.5
Cl3 C9 H9A 109.5
C5 C9 H9B 109.5
Cl3 C9 H9B 109.5
H9A C9 H9B 108.1
C16 C11 C12 119.67(18)
C16 C11 C17 119.75(18)
C12 C11 C17 120.58(19)
C13 C12 C11 120.52(18)
C13 C12 H12 119.7
C11 C12 H12 119.7
C12 C13 C14 119.18(18)
C12 C13 C18 120.53(19)
C14 C13 C18 120.29(18)
C13 C14 C15 121.05(18)
C13 C14 H14 119.5
C15 C14 H14 119.5
C14 C15 C16 118.92(18)
C14 C15 C19 120.58(18)
C16 C15 C19 120.49(18)
C11 C16 C15 120.62(18)
C11 C16 H16 119.7
C15 C16 H16 119.7
C11 C17 Cl4 110.06(14)
C11 C17 H17A 109.6
Cl4 C17 H17A 109.6
C11 C17 H17B 109.6
Cl4 C17 H17B 109.6
H17A C17 H17B 108.2
C13 C18 Cl5 110.43(15)
C13 C18 H18A 109.6
Cl5 C18 H18A 109.6
C13 C18 H18B 109.6
Cl5 C18 H18B 109.6
H18A C18 H18B 108.1
C15 C19 Cl6 111.25(14)
C15 C19 H19A 109.4
Cl6 C19 H19A 109.4
C15 C19 H19B 109.4
Cl6 C19 H19B 109.4
H19A C19 H19B 108.0

loop_
_geom_bond_atom_site_label_1
_geom_bond_atom_site_label_2
_geom_bond_site_symmetry_2
_geom_bond_distance
_geom_bond_publ_flag
Cl1 C7 . 1.806(2) ?
Cl2 C8 . 1.803(2) ?
Cl3 C9 . 1.793(2) ?
C1 C2 . 1.386(3) ?
C1 C6 . 1.390(3) ?
C1 C7 . 1.498(3) ?
C2 C3 . 1.390(3) ?
C2 H2 . .9500 ?
C3 C4 . 1.391(3) ?
C3 C8 . 1.494(3) ?
C4 C5 . 1.391(3) ?
C4 H4 . .9500 ?
C5 C6 . 1.389(3) ?
C5 C9 . 1.496(3) ?
C6 H6 . .9500 ?
C7 H7A . .9900 ?
C7 H7B . .9900 ?
C8 H8A . .9900 ?
C8 H8B . .9900 ?
C9 H9A . .9900 ?
C9 H9B . .9900 ?
Cl4 C17 . 1.790(2) ?
Cl5 C18 . 1.805(2) ?
Cl6 C19 . 1.804(2) ?
C11 C16 . 1.386(3) ?
C11 C12 . 1.391(3) ?
C11 C17 . 1.501(3) ?
C12 C13 . 1.388(3) ?
C12 H12 . .9500 ?
C13 C14 . 1.390(3) ?
C13 C18 . 1.495(3) ?
C14 C15 . 1.391(3) ?
C14 H14 . .9500 ?
C15 C16 . 1.393(3) ?
C15 C19 . 1.495(3) ?
C16 H16 . .9500 ?
C17 H17A . .9900 ?
C17 H17B . .9900 ?
C18 H18A . .9900 ?
C18 H18B . .9900 ?
C19 H19A . .9900 ?
C19 H19B . .9900 ?

loop_
_geom_hbond_atom_site_label_D
_geom_hbond_atom_site_label_H
_geom_hbond_atom_site_label_A
_geom_hbond_site_symmetry_A
_geom_hbond_distance_DH
_geom_hbond_distance_HA
_geom_hbond_distance_DA
_geom_hbond_angle_DHA
_geom_hbond_publ_flag
C18 H18B Cl4 2_676 .99 2.72 3.682(2) 163 yes
C7 H7A CG1 2_677 .99 3.07 3.509(2) 108 yes
C7 H7B CG1 2_677 .99 3.12 3.509(2) 105 yes
C17 H17A CG2 2_666 .99 3.31 3.729(2) 107 yes

loop_
_geom_torsion_atom_site_label_1
_geom_torsion_atom_site_label_2
_geom_torsion_atom_site_label_3
_geom_torsion_atom_site_label_4
_geom_torsion
C6 C1 C2 C3 .2(3)
C7 C1 C2 C3 -179.63(18)
C1 C2 C3 C4 -1.1(3)
C1 C2 C3 C8 178.05(19)
C2 C3 C4 C5 .9(3)
C8 C3 C4 C5 -178.20(18)
C3 C4 C5 C6 .0(3)
C3 C4 C5 C9 -179.68(18)
C4 C5 C6 C1 -.9(3)
C9 C5 C6 C1 178.81(18)
C2 C1 C6 C5 .8(3)
C7 C1 C6 C5 -179.36(18)
C2 C1 C7 Cl1 -93.8(2)
C6 C1 C7 Cl1 86.3(2)
C2 C3 C8 Cl2 -83.9(2)
C4 C3 C8 Cl2 95.2(2)
C6 C5 C9 Cl3 -98.0(2)
C4 C5 C9 Cl3 81.8(2)
C16 C11 C12 C13 -.9(3)
C17 C11 C12 C13 179.60(17)
C11 C12 C13 C14 -.9(3)
C11 C12 C13 C18 179.25(18)
C12 C13 C14 C15 2.2(3)
C18 C13 C14 C15 -178.05(18)
C13 C14 C15 C16 -1.5(3)
C13 C14 C15 C19 177.16(18)
C12 C11 C16 C15 1.5(3)
C17 C11 C16 C15 -178.96(17)
C14 C15 C16 C11 -.3(3)
C19 C15 C16 C11 -179.01(17)
C16 C11 C17 Cl4 83.0(2)
C12 C11 C17 Cl4 -97.5(2)
C12 C13 C18 Cl5 -102.3(2)
C14 C13 C18 Cl5 77.9(2)
C14 C15 C19 Cl6 111.33(18)
C16 C15 C19 Cl6 -70.0(2)
